data_2006560
loop_
_publ_author_name
'Deschamps, Jeffrey R.'
'Flippen-Anderson, Judith L.'
'Christi Moore'
'Robert Cudney'
'George, Clifford'

_publ_section_title
;
 Tyrosinium-<small>D</small>-tetrahydroisoquinoline-3-carboxylate
 1.5-Hydrate and
 Tyrosyl-<small>D</small>-tetrahydroisoquinoline-3-carboxamide Hydrate
;
_journal_issue 10
_journal_name_full 'Acta Crystallographica Section C'
_journal_page_first 1478
_journal_page_last 1482
_journal_paper_doi 10.1107/S0108270197006975
_journal_volume 53
_journal_year 1997
_chemical_formula_moiety 'C19 H20 N2 O4,1.5H2 O'
_chemical_formula_sum 'C19 H23 N2 O5.5'
_chemical_formula_weight 367.39
_chemical_name_common
;
Tyr-D-Tic
;
_chemical_name_systematic
;
tyrosyl-D-tetrahydroisoquinoline-3-carboxylic acid
;
_space_group_IT_number 19
_symmetry_cell_setting orthorhombic
_symmetry_space_group_name_Hall 'P 2ac 2ab'
_symmetry_space_group_name_H-M 'P 21 21 21'
_audit_creation_method SHELXL
_cell_angle_alpha 90.00
_cell_angle_beta 90.00
_cell_angle_gamma 90.00
_cell_formula_units_Z 8
_cell_length_a 9.1270(10)
_cell_length_b 10.5220(10)
_cell_length_c 37.195(2)
_cell_measurement_reflns_used 35
_cell_measurement_temperature 223(2)
_cell_measurement_theta_max 59.894
_cell_measurement_theta_min 9.630
_cell_volume 3572.0(6)
_computing_cell_refinement XSCANS
_computing_data_collection 'XSCANS (Siemens, 1994)'
_computing_data_reduction XSCANS
_computing_molecular_graphics SHELXTL
_computing_publication_material SHELXTL
_computing_structure_refinement SHELXTL
_computing_structure_solution 'SHELXTL (Sheldrick, 1994)'
_diffrn_ambient_temperature 223(2)
_diffrn_measurement_device 'Siemens P4'
_diffrn_measurement_method '2\q/\w scans'
_diffrn_radiation_monochromator graphite
_diffrn_radiation_source 'sealed tube'
_diffrn_radiation_type CuK\a
_diffrn_radiation_wavelength 1.54178
_diffrn_reflns_av_R_equivalents 0.0217
_diffrn_reflns_av_sigmaI/netI 0.0468
_diffrn_reflns_limit_h_max 9
_diffrn_reflns_limit_h_min -1
_diffrn_reflns_limit_k_max 11
_diffrn_reflns_limit_k_min 0
_diffrn_reflns_limit_l_max 40
_diffrn_reflns_limit_l_min 0
_diffrn_reflns_number 3258
_diffrn_reflns_theta_max 57.00
_diffrn_reflns_theta_min 2.38
_diffrn_standards_decay_% 2.01
_diffrn_standards_interval_count 97
_diffrn_standards_number 3
_exptl_absorpt_coefficient_mu 0.838
_exptl_absorpt_correction_T_max 0.95
_exptl_absorpt_correction_T_min 0.72
_exptl_absorpt_correction_type 'face-indexed numerical'
_exptl_crystal_colour 'clear colorless'
_exptl_crystal_density_diffrn 1.366
_exptl_crystal_density_method 'not measured'
_exptl_crystal_description plate
_exptl_crystal_F_000 1560
_exptl_crystal_size_max 0.56
_exptl_crystal_size_mid 0.35
_exptl_crystal_size_min 0.06
_refine_diff_density_max 0.459
_refine_diff_density_min -0.233
_refine_ls_abs_structure_details 'Flack (1983)'
_refine_ls_abs_structure_Flack 0.0(3)
_refine_ls_extinction_coef 0.0013(2)
_refine_ls_extinction_method 'SHELXL93 (Sheldrick, 1993)'
_refine_ls_goodness_of_fit_all 1.063
_refine_ls_goodness_of_fit_obs 1.083
_refine_ls_hydrogen_treatment 'H atoms: coordinates only'
_refine_ls_matrix_type full
_refine_ls_number_parameters 511
_refine_ls_number_reflns 3105
_refine_ls_number_restraints 74
_refine_ls_restrained_S_all 1.062
_refine_ls_restrained_S_obs 1.082
_refine_ls_R_factor_all 0.0529
_refine_ls_R_factor_obs .0458
_refine_ls_shift/esd_max -0.089
_refine_ls_shift/esd_mean 0.004
_refine_ls_structure_factor_coef Fsqd
_refine_ls_weighting_details 'w = 1/[\s^2^(Fo^2^)+(0.0866P)^2^+0.2685P] where P=(Fo^2^+2Fc^2^)/3'
_refine_ls_weighting_scheme calc
_refine_ls_wR_factor_all 0.1267
_refine_ls_wR_factor_obs .1207
_reflns_number_observed 2770
_reflns_number_total 3105
_reflns_observed_criterion >2\s(I)
_cod_data_source_file bs1028.cif
_cod_data_source_block 1
_cod_depositor_comments
;
 Marking attached hydrogen atoms.

 Antanas Vaitkus,
 2017-11-23

The following automatic conversions were performed:

'_geom_torsion_publ_flag' value 'Y' changed to 'y' according to
/home/saulius/struct/CIF-dictionaries/cif_core.dic dictionary named
'cif_core.dic' version 2.4.1 from 2010-06-29 (20 times).

Automatic conversion script
Id: cif_fix_values 1715 2011-07-08 13:25:40Z adriana 

The following automatic conversions were performed:

'_refine_ls_weighting_scheme' value 'calc w =
1/[\s^2^(Fo^2^)+(0.0866P)^2^+0.2685P] where P=(Fo^2^+2Fc^2^)/3' was
changed to 'calc'. New tag '_refine_ls_weighting_details' was
created. The value of the new tag was set to 'w =
1/[\s^2^(Fo^2^)+(0.0866P)^2^+0.2685P] where P=(Fo^2^+2Fc^2^)/3'.

Automatic conversion script
Id: cif_fix_values 3143 2015-03-26 13:38:13Z robertas 
;
_cod_original_formula_sum 'C19 H23 N2 O5.50'
_cod_database_code 2006560

loop_
_symmetry_equiv_pos_as_xyz
'x, y, z'
'-x+1/2, -y, z+1/2'
'-x, y+1/2, -z+1/2'
'x+1/2, -y+1/2, -z'

loop_
_atom_site_aniso_label
_atom_site_aniso_U_11
_atom_site_aniso_U_22
_atom_site_aniso_U_33
_atom_site_aniso_U_12
_atom_site_aniso_U_13
_atom_site_aniso_U_23
N1 .030(2) .031(2) .029(2) .001(2) .002(2) .008(2)
C1A .029(2) .023(2) .025(2) -.005(2) .001(2) .007(2)
C1' .021(2) .029(2) .022(2) .001(2) -.007(2) .001(2)
O1 .043(2) .041(2) .033(2) .006(2) .012(2) .0040(14)
C1B .043(3) .035(3) .039(2) -.013(3) -.011(2) .009(2)
C1G .032(2) .029(2) .036(2) -.009(2) -.010(2) .000(2)
C1D1 .042(3) .031(2) .044(3) .006(2) -.014(2) -.001(2)
C1E1 .044(3) .034(2) .035(2) .008(3) -.007(2) -.008(2)
C1Z .036(3) .026(2) .033(2) -.004(2) -.010(2) .001(2)
C1E2 .034(3) .025(2) .041(3) -.001(2) -.008(2) -.002(2)
C1D2 .030(3) .035(3) .035(2) -.001(2) -.003(2) -.007(2)
O1Z .052(2) .029(2) .032(2) .006(2) -.008(2) .0022(13)
N2 .026(2) .019(2) .031(2) -.001(2) .004(2) -.003(2)
C2A .026(2) .024(2) .034(2) .002(2) -.002(2) -.007(2)
C2' .036(3) .030(3) .030(2) -.003(2) -.002(2) -.005(2)
O2 .051(2) .024(2) .065(2) -.007(2) -.012(2) .002(2)
O2' .031(2) .032(2) .055(2) -.001(2) -.012(2) -.005(2)
C2B .032(3) .031(2) .056(3) .003(2) -.008(2) -.003(2)
C2G .030(3) .037(3) .041(3) -.006(2) -.012(2) .001(2)
C2D .031(3) .028(2) .036(2) -.011(2) -.005(2) .002(2)
C2E .034(3) .024(2) .037(2) .000(2) .010(2) .005(2)
C2G1 .044(3) .057(3) .059(3) .002(3) -.021(3) .016(3)
C2G2 .057(4) .076(4) .045(3) -.009(4) -.022(3) .021(3)
C2G3 .049(3) .080(4) .035(3) -.015(4) -.007(3) .006(3)
C2G4 .038(3) .047(3) .035(2) -.012(3) -.001(2) -.002(2)
N3 .021(2) .026(2) .023(2) .002(2) -.005(2) .004(2)
C3A .018(2) .023(2) .025(2) .002(2) -.005(2) .000(2)
C3' .023(2) .016(2) .020(2) -.001(2) -.006(2) .005(2)
O3 .030(2) .030(2) .0290(15) -.0015(15) -.0031(14) -.0085(13)
C3B .023(2) .035(2) .035(2) -.010(2) -.007(2) .009(2)
C3G .024(2) .024(2) .030(2) -.010(2) -.005(2) .008(2)
C3D1 .025(2) .027(2) .036(2) .003(2) -.002(2) .008(2)
C3E1 .036(3) .025(2) .029(2) .001(2) .001(2) .001(2)
C3Z .026(2) .020(2) .028(2) -.002(2) -.006(2) .005(2)
C3E2 .028(2) .019(2) .033(2) .005(2) -.004(2) .004(2)
C3D2 .033(3) .023(2) .029(2) -.002(2) .000(2) .000(2)
O3Z .045(2) .031(2) .033(2) .006(2) -.011(2) .0003(14)
N4 .017(2) .020(2) .024(2) -.001(2) .0015(15) -.0025(15)
C4A .017(2) .025(2) .029(2) -.001(2) .001(2) -.005(2)
C4' .027(3) .029(2) .027(2) .002(2) .002(2) -.002(2)
O4 .030(2) .036(2) .047(2) -.005(2) -.002(2) .013(2)
O4' .020(2) .034(2) .044(2) -.0043(15) -.0029(15) -.0024(14)
C4B .021(2) .025(2) .040(2) .003(2) -.002(2) -.001(2)
C4G .022(2) .020(2) .037(2) -.003(2) .000(2) .003(2)
C4D .021(2) .022(2) .027(2) -.006(2) -.002(2) .003(2)
C4E .020(2) .021(2) .028(2) .002(2) -.002(2) -.006(2)
C4G1 .035(3) .032(2) .042(3) -.001(2) -.008(2) .008(2)
C4G2 .038(3) .045(3) .042(3) -.001(3) -.018(2) .013(2)
C4G3 .057(3) .040(3) .030(2) -.012(3) -.009(3) .002(2)
C4G4 .037(3) .025(2) .034(2) -.004(2) -.003(2) .000(2)
O1S .043(2) .042(2) .067(2) .002(2) -.009(2) .009(2)
O2S .059(3) .033(2) .090(3) -.008(2) -.027(3) .014(2)
O3S .051(3) .057(3) .146(4) .005(2) .021(3) .011(3)

loop_
_atom_site_label
_atom_site_fract_x
_atom_site_fract_y
_atom_site_fract_z
_atom_site_U_iso_or_equiv
_atom_site_thermal_displace_type
_atom_site_calc_flag
_atom_site_refinement_flags
_atom_site_occupancy
_atom_site_disorder_group
_atom_site_type_symbol
_atom_site_attached_hydrogens
N1 .1072(5) .2240(4) .11217(10) .0301(9) Uani d . 1 . N 0
H1B .048(6) .198(5) .1287(13) .036 Uiso d . 1 . H 0
H1C .176(6) .153(5) .1060(11) .036 Uiso d . 1 . H 0
H1D .171(6) .267(5) .1271(12) .036 Uiso d . 1 . H 0
C1A .0563(5) .2911(4) .07920(10) .0258(10) Uani d . 1 . C 0
H1A .1360(5) .2935(4) .06156(10) .028 Uiso calc R 1 . H 0
C1' .0159(5) .4258(4) .08988(10) .0242(10) Uani d . 1 . C 0
O1 -.0647(4) .4403(3) .11620(8) .0391(8) Uani d . 1 . O 0
C1B -.0790(6) .2260(5) .06229(11) .0390(12) Uani d . 1 . C 0
H1B1 -.0593(6) .1360(5) .05916(11) .043 Uiso calc R 1 . H 0
H1B2 -.1621(6) .2345(5) .07835(11) .043 Uiso calc R 1 . H 0
C1G -.1159(5) .2845(4) .02632(11) .0323(11) Uani d . 1 . C 0
C1D1 -.0595(6) .2350(5) -.00523(12) .0386(12) Uani d . 1 . C 0
H1D1 -.0015(6) .1624(5) -.00422(12) .043 Uiso calc R 1 . H 0
C1E1 -.0868(6) .2905(4) -.03815(12) .0378(11) Uani d . 1 . C 0
H1E1 -.0478(6) .2552(4) -.05897(12) .042 Uiso calc R 1 . H 0
C1Z -.1728(5) .3994(4) -.04013(11) .0317(11) Uani d . 1 . C 0
C1E2 -.2315(5) .4512(4) -.00899(12) .0331(11) Uani d . 1 . C 0
H1E2 -.2894(5) .5239(4) -.01010(12) .036 Uiso calc R 1 . H 0
C1D2 -.2030(5) .3937(4) .02372(12) .0332(11) Uani d . 1 . C 0
H1D2 -.2426(5) .4286(4) .04453(12) .037 Uiso calc R 1 . H 0
O1Z -.1995(4) .4480(3) -.07389(7) .0375(8) Uani d . 1 . O 0
H1ZA -.2536(4) .5100(3) -.07224(7) .056 Uiso calc R 1 . H 0
N2 .0667(4) .5229(3) .07038(9) .0256(8) Uani d . 1 . N 0
C2A .0242(5) .6547(4) .07899(11) .0278(10) Uani d . 1 . C 0
H2A -.0442(5) .6510(4) .09928(11) .031 Uiso calc R 1 . H 0
C2' .1567(5) .7331(4) .09109(11) .0321(11) Uani d . 1 . C 0
O2 .1497(4) .8500(3) .08501(9) .0466(9) Uani d . 1 . O 0
O2' .2595(4) .6792(3) .10770(9) .0393(8) Uani d . 1 . O 0
C2B -.0574(5) .7111(5) .04756(12) .0396(12) Uani d . 1 . C 0
H2B1 -.0665(5) .8020(5) .05119(12) .044 Uiso calc R 1 . H 0
H2B2 -.1554(5) .6756(5) .04690(12) .044 Uiso calc R 1 . H 0
C2G .0162(5) .6873(4) .01171(12) .0362(12) Uani d . 1 . C 0
C2D .1134(5) .5868(4) .00749(11) .0314(11) Uani d . 1 . C 0
C2E .1652(5) .5111(4) .03914(11) .0319(10) Uani d . 1 . C 0
H2E1 .1722(5) .4223(4) .03231(11) .035 Uiso calc R 1 . H 0
H2E2 .2624(5) .5397(4) .04589(11) .035 Uiso calc R 1 . H 0
C2G1 -.0205(6) .7581(6) -.01863(14) .0531(15) Uani d . 1 . C 0
H2G1 -.0841(6) .8267(6) -.01639(14) .058 Uiso calc R 1 . H 0
C2G2 .0362(7) .7279(6) -.05202(14) .059(2) Uani d . 1 . C 0
H2G2 .0128(7) .7775(6) -.07190(14) .065 Uiso calc R 1 . H 0
C2G3 .1256(6) .6264(6) -.05580(13) .055(2) Uani d . 1 . C 0
H2G3 .1599(6) .6041(6) -.07848(13) .060 Uiso calc R 1 . H 0
C2G4 .1657(6) .5563(5) -.02639(11) .0399(12) Uani d . 1 . C 0
H2G4 .2287(6) .4875(5) -.02919(11) .044 Uiso calc R 1 . H 0
N3 .3841(4) .8894(4) .14114(9) .0234(8) Uani d . 1 . N 0
H3B .293(6) .921(5) .1435(11) .028 Uiso d . 1 . H 0
H3C .372(5) .824(5) .1268(12) .028 Uiso d . 1 . H 0
H3D .424(5) .947(4) .1228(12) .028 Uiso d . 1 . H 0
C3A .4707(4) .8657(4) .17453(10) .0218(9) Uani d . 1 . C 0
H3A .4704(4) .9419(4) .18968(10) .024 Uiso calc R 1 . H 0
C3' .6266(4) .8352(4) .16277(10) .0198(9) Uani d . 1 . C 0
O3 .6419(3) .7598(3) .13747(7) .0298(7) Uani d . 1 . O 0
C3B .4046(5) .7544(4) .19504(11) .0308(10) Uani d . 1 . C 0
H3B1 .3025(5) .7725(4) .20011(11) .034 Uiso calc R 1 . H 0
H3B2 .4084(5) .6790(4) .18004(11) .034 Uiso calc R 1 . H 0
C3G .4836(5) .7278(4) .23003(10) .0263(10) Uani d . 1 . C 0
C3D1 .4445(5) .7939(4) .26155(11) .0290(10) Uani d . 1 . C 0
H3D1 .3664(5) .8507(4) .26103(11) .032 Uiso calc R 1 . H 0
C3E1 .5201(5) .7754(4) .29300(11) .0298(10) Uani d . 1 . C 0
H3E1 .4941(5) .8209(4) .31344(11) .033 Uiso calc R 1 . H 0
C3Z .6349(5) .6895(4) .29460(10) .0248(10) Uani d . 1 . C 0
C3E2 .6743(5) .6232(4) .26376(10) .0267(10) Uani d . 1 . C 0
H3E2 .7516(5) .5657(4) .26446(10) .029 Uiso calc R 1 . H 0
C3D2 .5987(5) .6427(4) .23209(10) .0282(10) Uani d . 1 . C 0
H3D2 .6258(5) .5975(4) .21166(10) .031 Uiso calc R 1 . H 0
O3Z .7050(4) .6740(3) .32683(7) .0362(8) Uani d . 1 . O 0
H3ZA .7706(4) .6213(3) .32460(7) .054 Uiso calc R 1 . H 0
N4 .7400(4) .8896(3) .17963(8) .0207(8) Uani d . 1 . N 0
C4A .8898(5) .8617(4) .16787(10) .0238(9) Uani d . 1 . C 0
H4A .8833(5) .8144(4) .14525(10) .026 Uiso calc R 1 . H 0
C4' .9747(5) .9841(4) .16036(11) .0277(10) Uani d . 1 . C 0
O4 .9039(4) 1.0766(3) .14765(8) .0377(8) Uani d . 1 . O 0
O4' 1.1103(3) .9837(3) .16634(8) .0325(7) Uani d . 1 . O 0
C4B .9588(5) .7744(4) .19571(11) .0286(10) Uani d . 1 . C 0
H4B1 .9087(5) .6931(4) .19558(11) .031 Uiso calc R 1 . H 0
H4B2 1.0607(5) .7597(4) .18960(11) .031 Uiso calc R 1 . H 0
C4G .9492(5) .8324(4) .23263(11) .0264(10) Uani d . 1 . C 0
C4D .8409(5) .9234(4) .24038(10) .0232(9) Uani d . 1 . C 0
C4E .7318(5) .9667(4) .21252(10) .0233(9) Uani d . 1 . C 0
H4E1 .6337(5) .9610(4) .22243(10) .026 Uiso calc R 1 . H 0
H4E2 .7505(5) 1.0550(4) .20658(10) .026 Uiso calc R 1 . H 0
C4G1 1.0440(6) .7953(5) .25999(12) .0363(11) Uani d . 1 . C 0
H4G1 1.1148(6) .7340(5) .25519(12) .040 Uiso calc R 1 . H 0
C4G2 1.0359(6) .8467(5) .29393(13) .0415(13) Uani d . 1 . C 0
H4G2 1.1015(6) .8213(5) .31168(13) .046 Uiso calc R 1 . H 0
C4G3 .9283(6) .9375(5) .30151(12) .0420(13) Uani d . 1 . C 0
H4G3 .9218(6) .9733(5) .32431(12) .046 Uiso calc R 1 . H 0
C4G4 .8320(5) .9733(4) .27474(11) .0320(11) Uani d . 1 . C 0
H4G4 .7592(5) 1.0324(4) .27993(11) .035 Uiso calc R 1 . H 0
O1S .5991(4) 1.0948(4) .12844(10) .0506(10) Uani d D 1 . O 0
H1SA .681(4) 1.096(6) .1423(13) .066 Uiso d D 1 . H 0
H1SB .556(6) 1.166(3) .1206(13) .066 Uiso d D 1 . H 0
O2S .3235(5) .4228(4) .11901(13) .0609(12) Uani d D 1 . O 0
H2SA .315(11) .5079(15) .118(2) .14(4) Uiso d D 1 . H 0
H2SB .4220(16) .420(9) .121(2) .13(3) Uiso d D 1 . H 0
O3S .6337(5) .4851(4) .13460(15) .085(2) Uani d . 1 . O 2

loop_
_atom_type_symbol
_atom_type_description
_atom_type_scat_dispersion_real
_atom_type_scat_dispersion_imag
_atom_type_scat_source
C C 0.0181 0.0091 'International Tables Vol C Tables 4.2.6.8 and 6.1.1.4'
H H 0.0000 0.0000 'International Tables Vol C Tables 4.2.6.8 and 6.1.1.4'
N N 0.0311 0.0180 'International Tables Vol C Tables 4.2.6.8 and 6.1.1.4'
O O 0.0492 0.0322 'International Tables Vol C Tables 4.2.6.8 and 6.1.1.4'
Cl Cl 0.3639 0.7018 'International Tables Vol C Tables 4.2.6.8 and 6.1.1.4'

loop_
_geom_angle_atom_site_label_1
_geom_angle_atom_site_label_2
_geom_angle_atom_site_label_3
_geom_angle
N1 C1A C1' 107.6(3)
N1 C1A C1B 111.9(3)
C1' C1A C1B 109.1(4)
O1 C1' N2 122.9(4)
O1 C1' C1A 117.9(4)
N2 C1' C1A 119.2(4)
C1G C1B C1A 110.9(4)
C1D1 C1G C1D2 117.5(4)
C1D1 C1G C1B 120.9(4)
C1D2 C1G C1B 121.5(4)
C1E1 C1D1 C1G 121.8(4)
C1D1 C1E1 C1Z 119.9(4)
O1Z C1Z C1E2 123.1(4)
O1Z C1Z C1E1 117.0(4)
C1E2 C1Z C1E1 119.8(4)
C1D2 C1E2 C1Z 119.3(4)
C1E2 C1D2 C1G 121.8(4)
C1' N2 C2E 125.1(3)
C1' N2 C2A 120.6(3)
C2E N2 C2A 114.2(3)
N2 C2A C2B 109.4(3)
N2 C2A C2' 111.2(4)
C2B C2A C2' 113.9(4)
O2 C2' O2' 124.7(5)
O2 C2' C2A 115.8(4)
O2' C2' C2A 119.4(4)
C2A C2B C2G 113.5(4)
C2D C2G C2G1 118.0(5)
C2D C2G C2B 120.5(4)
C2G1 C2G C2B 121.3(4)
C2G4 C2D C2G 119.9(4)
C2G4 C2D C2E 118.9(4)
C2G C2D C2E 121.2(4)
N2 C2E C2D 112.5(4)
C2G2 C2G1 C2G 121.0(5)
C2G3 C2G2 C2G1 120.1(5)
C2G2 C2G3 C2G4 120.3(5)
C2G3 C2G4 C2D 120.6(5)
N3 C3A C3' 106.9(3)
N3 C3A C3B 109.6(3)
C3' C3A C3B 110.6(3)
O3 C3' N4 122.8(4)
O3 C3' C3A 117.3(3)
N4 C3' C3A 119.9(3)
C3G C3B C3A 112.6(3)
C3D2 C3G C3D1 117.8(4)
C3D2 C3G C3B 121.9(4)
C3D1 C3G C3B 120.2(4)
C3E1 C3D1 C3G 120.7(4)
C3D1 C3E1 C3Z 120.7(4)
O3Z C3Z C3E1 118.0(4)
O3Z C3Z C3E2 122.8(4)
C3E1 C3Z C3E2 119.2(4)
C3D2 C3E2 C3Z 120.0(4)
C3E2 C3D2 C3G 121.5(4)
C3' N4 C4A 119.8(3)
C3' N4 C4E 125.9(3)
C4A N4 C4E 114.0(3)
N4 C4A C4B 107.7(3)
N4 C4A C4' 111.0(3)
C4B C4A C4' 115.1(3)
O4' C4' O4 125.0(4)
O4' C4' C4A 117.7(4)
O4 C4' C4A 117.4(4)
C4G C4B C4A 110.6(3)
C4G1 C4G C4D 118.6(4)
C4G1 C4G C4B 121.1(4)
C4D C4G C4B 120.3(4)
C4G4 C4D C4G 119.3(4)
C4G4 C4D C4E 118.7(4)
C4G C4D C4E 122.0(4)
N4 C4E C4D 111.8(3)
C4G2 C4G1 C4G 121.8(5)
C4G1 C4G2 C4G3 119.4(4)
C4G4 C4G3 C4G2 119.2(4)
C4G3 C4G4 C4D 121.6(5)

loop_
_geom_bond_atom_site_label_1
_geom_bond_atom_site_label_2
_geom_bond_site_symmetry_2
_geom_bond_distance
_geom_bond_publ_flag
N1 C1A . 1.489(5) ?
C1A C1' . 1.518(6) ?
C1A C1B . 1.546(6) ?
C1' O1 . 1.234(5) ?
C1' N2 . 1.336(5) ?
C1B C1G . 1.511(6) ?
C1G C1D1 . 1.384(6) ?
C1G C1D2 . 1.400(6) ?
C1D1 C1E1 . 1.379(6) ?
C1E1 C1Z . 1.391(6) ?
C1Z O1Z . 1.378(5) ?
C1Z C1E2 . 1.388(6) ?
C1E2 C1D2 . 1.384(6) ?
N2 C2E . 1.474(5) ?
N2 C2A . 1.475(5) ?
C2A C2B . 1.508(6) ?
C2A C2' . 1.532(6) ?
C2' O2 . 1.252(6) ?
C2' O2' . 1.258(6) ?
C2B C2G . 1.514(7) ?
C2G C2D . 1.390(6) ?
C2G C2G1 . 1.393(6) ?
C2D C2G4 . 1.386(6) ?
C2D C2E . 1.498(6) ?
C2G1 C2G2 . 1.382(8) ?
C2G2 C2G3 . 1.351(8) ?
C2G3 C2G4 . 1.370(7) ?
N3 C3A . 1.493(5) ?
C3A C3' . 1.522(6) ?
C3A C3B . 1.523(6) ?
C3' O3 . 1.239(5) ?
C3' N4 . 1.339(5) ?
C3B C3G . 1.514(6) ?
C3G C3D2 . 1.382(6) ?
C3G C3D1 . 1.409(6) ?
C3D1 C3E1 . 1.372(6) ?
C3E1 C3Z . 1.384(6) ?
C3Z O3Z . 1.369(5) ?
C3Z C3E2 . 1.390(5) ?
C3E2 C3D2 . 1.381(5) ?
N4 C4A . 1.465(5) ?
N4 C4E . 1.470(5) ?
C4A C4B . 1.521(6) ?
C4A C4' . 1.528(6) ?
C4' O4' . 1.258(5) ?
C4' O4 . 1.260(5) ?
C4B C4G . 1.506(6) ?
C4G C4G1 . 1.392(6) ?
C4G C4D . 1.405(6) ?
C4D C4G4 . 1.384(6) ?
C4D C4E . 1.508(6) ?
C4G1 C4G2 . 1.376(7) ?
C4G2 C4G3 . 1.399(7) ?
C4G3 C4G4 . 1.381(6) ?

loop_
_geom_torsion_atom_site_label_1
_geom_torsion_atom_site_label_2
_geom_torsion_atom_site_label_3
_geom_torsion_atom_site_label_4
_geom_torsion
_geom_torsion_publ_flag
N1 C1A C1' N2 131.8(4) y
C1A C1' N2 C2A 177.1(4) y
C1' N2 C2A C2' 115.4(4) y
N3 C3A C3' N4 134.6(4) y
C3A C3' N4 C4A -179.0(4) y
C3' N4 C4A C4' 127.1(2) y
N1 C1A C1B C1G -172.5(4) y
C1A C1B C1G C1D1 92.4(5) y
N3 C3A C3B C3G -178.2(3) y
C3A C3B C3G C3D1 86.2(5) y
C1' N2 C2E C2D 131.7(4) y
C1' N2 C2A C2B -118.0(4) y
N2 C2A C2B C2G -46.5(5) y
C2A C2B C2G C2G1 -163.3(4) y
C2B C2G C2G1 C2G2 -173.6(5) y
C3' N4 C4E C4D 130.0(4) y
C3' N4 C4A C4B -106.1(4) y
N4 C4A C4B C4G -54.6(4) y
C4A C4B C4G C4G1 -158.2(4) y
C4B C4G C4G1 C4G2 -179.4(4) y

loop_
_cod_related_entry_id
_cod_related_entry_database
_cod_related_entry_code
1 ChemSpider 30652182
